data_2214889
loop_
_publ_author_name
'Boudraa, Mhamed'
'Merazig, Hocine'
'Bouacida, Sofiane'
'Benard-Rocherulle, Patricia'
'Roisnel, Thierry'

_publ_section_title
;
 The solid solution Co~4.32~Mn~2.68~(HPO~4~)~4~(PO~4~)~2~
;
_journal_coeditor_code WM2131
_journal_issue 8
_journal_name_full 'Acta Crystallographica Section E'
_journal_page_first i168
_journal_page_last i169
_journal_paper_doi 10.1107/S1600536807031352
_journal_volume 63
_journal_year 2007
_chemical_formula_iupac 'Co4.32 Mn2.68 (H P O4)4 (P O4)2'
_chemical_formula_structural '(Co4.32 Mn2.68) (H P O4)4 (P O4)2'
_chemical_formula_sum 'Co4.32 H4 Mn2.68 O24 P6'
_chemical_formula_weight 974.07
_chemical_name_systematic
;
cobalt manganese tetrakis(hydrogen phosphate) bis(phosphate)
;
_space_group_IT_number 2
_symmetry_cell_setting triclinic
_symmetry_space_group_name_Hall '-P 1'
_symmetry_space_group_name_H-M 'P -1'
_atom_sites_solution_hydrogens geom
_atom_sites_solution_primary direct
_atom_sites_solution_secondary difmap
_audit_creation_method SHELXL97
_cell_angle_alpha 104.428(3)
_cell_angle_beta 109.1800(10)
_cell_angle_gamma 101.389(3)
_cell_formula_units_Z 1
_cell_length_a 6.5119(12)
_cell_length_b 7.9623(12)
_cell_length_c 9.5799(10)
_cell_measurement_reflns_used 9895
_cell_measurement_temperature 293(2)
_cell_measurement_theta_max 40.10
_cell_measurement_theta_min 2.41
_cell_volume 432.64(11)
_computing_cell_refinement 'SAINT (Bruker, 2003)'
_computing_data_collection 'APEX2 (Bruker, 2003)'
_computing_data_reduction SAINT
_computing_molecular_graphics 'ORTEP-3 (Farrugia, 1997) and DIAMOND (Brandenburg, 2001)'
_computing_publication_material 'WinGX (Farrugia, 1999)'
_computing_structure_refinement 'SHELXL97 (Sheldrick, 1997)'
_computing_structure_solution 'SIR2002 (Burla <i>et al.</i>,  2003)'
_diffrn_ambient_temperature 100(2)
_diffrn_measured_fraction_theta_full 0.962
_diffrn_measured_fraction_theta_max 0.962
_diffrn_measurement_device_type 'Bruker APEXII CCD area-detector'
_diffrn_measurement_method '\f and \w'
_diffrn_radiation_monochromator graphite
_diffrn_radiation_type MoK\a
_diffrn_radiation_wavelength 0.71073
_diffrn_reflns_av_R_equivalents 0.0220
_diffrn_reflns_av_sigmaI/netI 0.0373
_diffrn_reflns_limit_h_max 9
_diffrn_reflns_limit_h_min -11
_diffrn_reflns_limit_k_max 14
_diffrn_reflns_limit_k_min -13
_diffrn_reflns_limit_l_max 17
_diffrn_reflns_limit_l_min -16
_diffrn_reflns_number 10685
_diffrn_reflns_theta_full 40.36
_diffrn_reflns_theta_max 40.36
_diffrn_reflns_theta_min 2.39
_exptl_absorpt_coefficient_mu 6.648
_exptl_absorpt_correction_type none
_exptl_crystal_colour colourless
_exptl_crystal_density_diffrn 3.739
_exptl_crystal_density_method 'not measured'
_exptl_crystal_description prism
_exptl_crystal_F_000 469.6
_exptl_crystal_size_max 0.10
_exptl_crystal_size_mid 0.10
_exptl_crystal_size_min 0.10
_refine_diff_density_max 1.056
_refine_diff_density_min -0.818
_refine_ls_extinction_method none
_refine_ls_goodness_of_fit_ref 1.054
_refine_ls_hydrogen_treatment mixed
_refine_ls_matrix_type full
_refine_ls_number_parameters 171
_refine_ls_number_reflns 5484
_refine_ls_number_restraints 0
_refine_ls_restrained_S_all 1.054
_refine_ls_R_factor_all 0.0401
_refine_ls_R_factor_gt 0.0266
_refine_ls_shift/su_max 0.001
_refine_ls_shift/su_mean 0.000
_refine_ls_structure_factor_coef Fsqd
_refine_ls_weighting_details 'w = 1/[\s^2^(Fo^2^)+(0.0676P)^2^+0.8077P] where P=(Fo^2^+2Fc^2^)/3'
_refine_ls_weighting_scheme calc
_refine_ls_wR_factor_gt 0.0601
_refine_ls_wR_factor_ref 0.0635
_reflns_number_gt 4111
_reflns_number_total 5484
_reflns_threshold_expression I>2\s(I)
_cod_data_source_file wm2131.cif
_cod_data_source_block I
_cod_database_code 2214889
_cod_database_fobs_code 2214889

loop_
_symmetry_equiv_pos_as_xyz
'x, y, z'
'-x, -y, -z'

loop_
_atom_site_type_symbol
_atom_site_label
_atom_site_fract_x
_atom_site_fract_y
_atom_site_fract_z
_atom_site_U_iso_or_equiv
_atom_site_adp_type
_atom_site_calc_flag
_atom_site_refinement_flags
_atom_site_occupancy
Co Co3 0.38449(3) 0.45668(3) 0.10926(2) 0.00799(5) Uani d P 0.796(12)
Mn Mn3 0.38449(3) 0.45668(3) 0.10926(2) 0.00799(5) Uani d P 0.204(12)
Co Co1 0.05082(4) 0.71421(3) 0.51524(2) 0.00797(5) Uani d P 0.729(12)
Mn Mn1 0.05082(4) 0.71421(3) 0.51524(2) 0.00797(5) Uani d P 0.271(12)
Co Co2 0.0000 0.0000 0.0000 0.00878(7) Uani d SP 0.418(16)
Mn Mn2 0.0000 0.0000 0.0000 0.00878(7) Uani d SP 0.582(16)
Co Co4 0.28343(4) 0.81332(3) 0.28480(3) 0.00936(6) Uani d P 0.424(12)
Mn Mn4 0.28343(4) 0.81332(3) 0.28480(3) 0.00936(6) Uani d P 0.576(12)
P P1 0.22577(6) 0.14388(5) -0.22339(4) 0.00662(7) Uani d . 1
P P3 -0.08771(6) 0.42078(5) 0.17407(4) 0.00616(7) Uani d . 1
P P2 0.41114(6) 1.23356(5) 0.37360(5) 0.00817(7) Uani d . 1
O O4 0.22221(19) 0.18779(14) -0.05752(13) 0.00969(18) Uani d . 1
O O2 0.44797(18) 0.24541(14) -0.22778(13) 0.00928(18) Uani d . 1
O O6 0.4801(2) 1.38550(15) 0.31163(14) 0.0130(2) Uani d . 1
O O7 0.27261(19) 1.29718(16) 0.47367(14) 0.0125(2) Uani d D 1
O O5 0.61929(19) 1.20780(16) 0.48908(14) 0.0124(2) Uani d . 1
O O3 0.2064(2) -0.06486(14) -0.27465(13) 0.01030(19) Uani d D 1
O O8 0.26319(19) 1.05504(14) 0.24010(13) 0.0118(2) Uani d . 1
O O10 0.12308(18) 0.53885(14) 0.16495(13) 0.00955(18) Uani d . 1
O O9 -0.30343(17) 0.46328(14) 0.08719(13) 0.00871(18) Uani d . 1
O O11 -0.05564(19) 0.45695(14) 0.34663(12) 0.00933(18) Uani d . 1
O O12 -0.1130(2) 0.21731(14) 0.09879(14) 0.0118(2) Uani d . 1
O O1 0.01773(19) 0.16985(14) -0.33822(13) 0.00999(18) Uiso d . 1
H H1P 0.184(5) -0.105(4) -0.205(3) 0.050 Uiso d D 1
H H2P 0.341(5) 1.401(2) 0.545(3) 0.050 Uiso d D 1

loop_
_atom_site_aniso_label
_atom_site_aniso_U_11
_atom_site_aniso_U_22
_atom_site_aniso_U_33
_atom_site_aniso_U_12
_atom_site_aniso_U_13
_atom_site_aniso_U_23
Co3 0.00736(9) 0.00902(9) 0.00765(9) 0.00258(6) 0.00323(7) 0.00255(7)
Mn3 0.00736(9) 0.00902(9) 0.00765(9) 0.00258(6) 0.00323(7) 0.00255(7)
Co1 0.00849(9) 0.00820(9) 0.00707(9) 0.00228(6) 0.00329(7) 0.00231(7)
Mn1 0.00849(9) 0.00820(9) 0.00707(9) 0.00228(6) 0.00329(7) 0.00231(7)
Co2 0.00994(14) 0.00837(12) 0.00859(13) 0.00261(10) 0.00466(11) 0.00262(10)
Mn2 0.00994(14) 0.00837(12) 0.00859(13) 0.00261(10) 0.00466(11) 0.00262(10)
Co4 0.00927(10) 0.00836(9) 0.01135(10) 0.00333(7) 0.00496(8) 0.00313(7)
Mn4 0.00927(10) 0.00836(9) 0.01135(10) 0.00333(7) 0.00496(8) 0.00313(7)
P1 0.00609(15) 0.00688(14) 0.00704(15) 0.00198(11) 0.00281(12) 0.00232(11)
P3 0.00582(14) 0.00670(13) 0.00642(15) 0.00232(11) 0.00254(12) 0.00254(11)
P2 0.00638(15) 0.00853(14) 0.00817(16) 0.00225(11) 0.00178(12) 0.00199(12)
O4 0.0116(5) 0.0090(4) 0.0076(4) 0.0015(3) 0.0045(4) 0.0017(3)
O2 0.0076(4) 0.0090(4) 0.0111(5) 0.0009(3) 0.0049(4) 0.0027(3)
O6 0.0136(5) 0.0119(4) 0.0119(5) 0.0006(4) 0.0037(4) 0.0057(4)
O7 0.0089(5) 0.0161(5) 0.0107(5) 0.0037(4) 0.0044(4) 0.0010(4)
O5 0.0090(5) 0.0195(5) 0.0099(5) 0.0072(4) 0.0031(4) 0.0056(4)
O3 0.0146(5) 0.0071(4) 0.0104(5) 0.0032(4) 0.0069(4) 0.0024(3)
O8 0.0111(5) 0.0104(4) 0.0097(5) 0.0009(4) 0.0022(4) 0.0010(4)
O10 0.0072(4) 0.0103(4) 0.0113(5) 0.0017(3) 0.0047(4) 0.0033(4)
O9 0.0063(4) 0.0119(4) 0.0083(4) 0.0038(3) 0.0021(4) 0.0043(4)
O11 0.0122(5) 0.0097(4) 0.0058(4) 0.0036(3) 0.0030(4) 0.0028(3)
O12 0.0161(5) 0.0078(4) 0.0136(5) 0.0050(4) 0.0081(4) 0.0029(4)

loop_
_atom_type_symbol
_atom_type_description
_atom_type_scat_dispersion_real
_atom_type_scat_dispersion_imag
_atom_type_scat_source
Co Co 0.3494 0.9721 'International Tables Vol C Tables 4.2.6.8 and 6.1.1.4'
Mn Mn 0.3368 0.7283 'International Tables Vol C Tables 4.2.6.8 and 6.1.1.4'
O O 0.0106 0.0060 'International Tables Vol C Tables 4.2.6.8 and 6.1.1.4'
P P 0.1023 0.0942 'International Tables Vol C Tables 4.2.6.8 and 6.1.1.4'
H H 0.0000 0.0000 'International Tables Vol C Tables 4.2.6.8 and 6.1.1.4'

loop_
_geom_angle_atom_site_label_1
_geom_angle_atom_site_label_2
_geom_angle_atom_site_label_3
_geom_angle_site_symmetry_1
_geom_angle_site_symmetry_3
_geom_angle
O9 M3 O6 2_565 1_545 177.41(4)
O9 M3 O9 2_565 1_655 84.92(4)
O6 M3 O9 1_545 1_655 93.39(4)
O9 M3 O10 2_565 . 91.88(4)
O6 M3 O10 1_545 . 89.13(5)
O9 M3 O10 1_655 . 161.97(4)
O9 M3 O4 2_565 . 84.43(4)
O6 M3 O4 1_545 . 97.60(4)
O9 M3 O4 1_655 . 91.92(4)
O10 M3 O4 . . 105.44(4)
O9 M3 O2 2_565 2_665 81.10(4)
O6 M3 O2 1_545 2_665 96.76(4)
O9 M3 O2 1_655 2_665 83.03(4)
O10 M3 O2 . 2_665 78.94(4)
O4 M3 O2 . 2_665 165.03(4)
O9 M3 M3 2_565 2_665 42.81(3)
O6 M3 M3 1_545 2_665 135.46(4)
O9 M3 M3 1_655 2_665 42.10(3)
O10 M3 M3 . 2_665 132.14(3)
O4 M3 M3 . 2_665 87.57(3)
O2 M3 M3 2_665 2_665 79.23(3)
O11 M1 O3 . 1_566 163.60(4)
O11 M1 O1 . 2_565 90.18(4)
O3 M1 O1 1_566 2_565 105.01(4)
O11 M1 O11 . 2_566 78.20(5)
O3 M1 O11 1_566 2_566 87.39(4)
O1 M1 O11 2_565 2_566 166.41(4)
O11 M1 O7 . 2_576 96.03(4)
O3 M1 O7 1_566 2_576 89.65(4)
O1 M1 O7 2_565 2_576 92.17(5)
O11 M1 O7 2_566 2_576 82.20(4)
O11 M1 O5 . 2_676 94.92(4)
O3 M1 O5 1_566 2_676 82.07(5)
O1 M1 O5 2_565 2_676 79.53(4)
O11 M1 O5 2_566 2_676 108.19(4)
O7 M1 O5 2_576 2_676 166.27(5)
O12 M2 O12 . 2 180.00(6)
O12 M2 O4 . 2 90.32(4)
O12 M2 O4 2 2 89.68(4)
O12 M2 O4 . . 89.68(4)
O12 M2 O4 2 . 90.32(4)
O4 M2 O4 2 . 180.00(5)
O12 M2 O8 . 1_545 89.04(4)
O12 M2 O8 2 1_545 90.96(4)
O4 M2 O8 2 1_545 85.96(4)
O4 M2 O8 . 1_545 94.04(4)
O12 M2 O8 . 2_565 90.96(4)
O12 M2 O8 2 2_565 89.04(4)
O4 M2 O8 2 2_565 94.04(4)
O4 M2 O8 . 2_565 85.96(4)
O8 M2 O8 1_545 2_565 180.00(6)
O10 M4 O8 . . 136.28(5)
O10 M4 O2 . 2_665 83.06(4)
O8 M4 O2 . 2_665 105.04(4)
O10 M4 O5 . 2_676 95.67(5)
O8 M4 O5 . 2_676 123.79(5)
O2 M4 O5 2_665 2_676 100.18(4)
O10 M4 O1 . 2_565 88.72(4)
O8 M4 O1 . 2_565 83.01(4)
O2 M4 O1 2_665 2_565 171.24(4)
O5 M4 O1 2_676 2_565 77.56(4)
O1 P1 O2 . . 111.62(6)
O1 P1 O4 . . 110.72(6)
O2 P1 O4 . . 114.57(6)
O1 P1 O3 . . 108.54(6)
O2 P1 O3 . . 106.78(6)
O4 P1 O3 . . 104.08(6)
O9 P3 O11 . . 108.96(6)
O9 P3 O10 . . 110.59(6)
O11 P3 O10 . . 110.28(6)
O9 P3 O12 . . 109.91(6)
O11 P3 O12 . . 108.53(6)
O10 P3 O12 . . 108.55(6)
O8 P2 O6 . . 111.66(7)
O8 P2 O5 . . 111.13(7)
O6 P2 O5 . . 111.70(7)
O8 P2 O7 . . 109.60(6)
O6 P2 O7 . . 107.40(7)
O5 P2 O7 . . 105.06(7)
P1 O4 M3 . . 120.45(6)
P1 O4 M2 . . 122.03(6)
M3 O4 M2 . . 116.38(5)
P1 O2 M4 . 2_665 138.88(6)
P1 O2 M4 . 2_665 138.88(6)
P1 O2 M3 . 2_665 123.34(6)
M4 O2 M3 2_665 2_665 96.67(4)
M4 O2 M3 2_665 2_665 96.67(4)
P1 O2 M3 . 2_665 123.34(6)
M4 O2 M3 2_665 2_665 96.67(4)
P2 O6 M3 . 1_565 141.22(7)
P2 O7 M1 . 2_576 148.04(7)
P2 O7 H2P . . 114(2)
M1 O7 H2P 2_576 . 94(2)
M1 O7 H2P 2_576 . 94(2)
P2 O5 M4 . 2_676 136.06(7)
P2 O5 M1 . 2_676 121.90(7)
M4 O5 M1 2_676 2_676 98.92(5)
P2 O5 M1 . 2_676 121.90(7)
M4 O5 M1 2_676 2_676 98.92(5)
P1 O3 M1 . 1_544 135.93(7)
P1 O3 M1 . 1_544 135.93(7)
P1 O3 H1P . . 107.8(19)
M1 O3 H1P 1_544 . 106(2)
M1 O3 H1P 1_544 . 106(2)
P2 O8 M4 . . 117.24(7)
P2 O8 M2 . 1_565 131.08(7)
M4 O8 M2 . 1_565 111.53(5)
M4 O8 M2 . 1_565 111.53(5)
P3 O10 M4 . . 126.48(6)
P3 O10 M3 . . 128.41(6)
M4 O10 M3 . . 101.20(5)
P3 O9 M3 . 2_565 129.37(6)
P3 O9 M3 . 1_455 135.51(7)
M3 O9 M3 2_565 1_455 95.08(4)
P3 O9 M3 . 1_455 135.51(7)
M3 O9 M3 2_565 1_455 95.08(4)
P3 O11 M1 . . 124.87(6)
P3 O11 M1 . 2_566 132.69(6)
M1 O11 M1 . 2_566 101.80(5)
M1 O11 M1 . 2_566 101.80(5)
P3 O12 M2 . . 153.67(7)
P1 O1 M1 . 2_565 137.39(7)
P1 O1 M4 . 2_565 121.67(6)
M1 O1 M4 2_565 2_565 97.21(4)

loop_
_geom_bond_atom_site_label_1
_geom_bond_atom_site_label_2
_geom_bond_site_symmetry_2
_geom_bond_distance
_geom_bond_publ_flag
M1 O11 . 2.0833(11) yes
M1 O3 1_566 2.0890(11) yes
M1 O1 2_565 2.0911(11) yes
M1 O11 2_566 2.1208(11) yes
M1 O7 2_576 2.1288(12) yes
M1 O5 2_676 2.1322(12) yes
M2 O12 . 2.1390(11) yes
M2 O12 2 2.1390(11) yes
M2 O4 2 2.1710(11) yes
M2 O4 . 2.1710(11) yes
M2 O8 1_545 2.2430(12) yes
M2 O8 2_565 2.2430(12) yes
M3 O9 2_565 2.0748(11) yes
M3 O6 1_545 2.0882(12) yes
M3 O9 1_655 2.1032(11) yes
M3 O10 . 2.1149(11) yes
M3 O4 . 2.1320(11) yes
M3 O2 2_665 2.2199(11) yes
M3 M3 2_665 3.0824(5) ?
M4 O10 . 2.0604(11) yes
M4 O8 . 2.0926(12) yes
M4 O2 2_665 2.0976(11) yes
M4 O5 2_676 2.1081(12) yes
M4 O1 2_565 2.2034(12) yes
P1 O1 . 1.5274(12) y
P1 O2 . 1.5310(11) y
P1 O4 . 1.5486(11) y
P1 O3 . 1.5777(11) yes
P2 O8 . 1.5257(12) y
P2 O6 . 1.5285(12) y
P2 O5 . 1.5300(12) y
P2 O7 . 1.5799(12) yes
P3 O9 . 1.5298(11) y
P3 O11 . 1.5400(11) y
P3 O10 . 1.5445(11) y
P3 O12 . 1.5512(11) y
O2 M4 2_665 2.0976(11) ?
O2 M3 2_665 2.2199(11) ?
O6 M3 1_565 2.0882(12) ?
O7 M1 2_576 2.1288(12) ?
O7 H2P . 0.85(3) ?
O5 M4 2_676 2.1081(12) ?
O5 M1 2_676 2.1322(12) ?
O3 M1 1_544 2.0890(11) ?
O3 H1P . 0.85(3) ?
O8 M2 1_565 2.2430(12) ?
O9 M3 2_565 2.0748(11) ?
O9 M3 1_455 2.1032(11) ?
O11 M1 2_566 2.1208(11) ?
O1 M1 2_565 2.0911(11) ?
O1 M4 2_565 2.2034(12) ?

loop_
_geom_hbond_atom_site_label_D
_geom_hbond_atom_site_label_H
_geom_hbond_atom_site_label_A
_geom_hbond_site_symmetry_A
_geom_hbond_distance_DH
_geom_hbond_distance_HA
_geom_hbond_distance_DA
_geom_hbond_angle_DHA
_geom_hbond_publ_flag
O3 H1P O12 2_555 0.85(3) 1.63(3) 2.4663(18) 169(3) yes
O7 H2P O6 2_686 0.85(2) 1.77(2) 2.6143(18) 172(3) yes
